data_1516823
loop_
_publ_author_name
'Peng Hu'
'Congming Zhang'
'Yuanyuan Gao'
'Yungai Li'
'Yue Ma'
'Licun Li'
'Daizheng Liao'

_publ_section_title
;
 Lanthanide-radical linear chain compounds based on
 2,4,4,5,5-pentamethylimidazoline-1-oxyl-3-oxide: Structure and magnetic
 properties
;
_journal_name_full
;
Inorganica Chimica Acta
;
_journal_page_first 136
_journal_page_last 140
_journal_volume 398
_journal_year 2013
_chemical_formula_sum 'C23 H18 Dy F18 N2 O8'
_chemical_formula_weight 954.89
_space_group_IT_number 14
_symmetry_cell_setting monoclinic
_symmetry_space_group_name_Hall '-P 2yn'
_symmetry_space_group_name_H-M 'P 1 21/n 1'
_atom_sites_solution_hydrogens geom
_atom_sites_solution_primary direct
_atom_sites_solution_secondary difmap
_cell_angle_alpha 90.00
_cell_angle_beta 93.768(5)
_cell_angle_gamma 90.00
_cell_formula_units_Z 4
_cell_length_a 10.775(3)
_cell_length_b 16.108(5)
_cell_length_c 19.189(6)
_cell_measurement_temperature 113(2)
_cell_volume 3323.3(17)
_computing_cell_refinement CrystalClear
_computing_data_collection CrystalClear
_computing_data_reduction CrystalClear
_computing_molecular_graphics 'Bruker SHELXTL'
_computing_publication_material 'CrystalStructure 3.8'
_computing_structure_refinement 'SHELXL-97 (Sheldrick, 1997)'
_computing_structure_solution 'SHELXS-97 (Sheldrick, 1990)'
_diffrn_ambient_temperature 113(2)
_diffrn_measured_fraction_theta_full 0.992
_diffrn_measured_fraction_theta_max 0.992
_diffrn_measurement_device_type 'CCD area detector'
_diffrn_measurement_method 'phi and omega scans'
_diffrn_radiation_monochromator graphite
_diffrn_radiation_source 'fine-focus sealed tube'
_diffrn_radiation_type MoK\a
_diffrn_radiation_wavelength 0.71073
_diffrn_reflns_av_R_equivalents 0.0514
_diffrn_reflns_av_sigmaI/netI 0.0484
_diffrn_reflns_limit_h_max 12
_diffrn_reflns_limit_h_min -12
_diffrn_reflns_limit_k_max 19
_diffrn_reflns_limit_k_min -18
_diffrn_reflns_limit_l_max 20
_diffrn_reflns_limit_l_min -22
_diffrn_reflns_number 24737
_diffrn_reflns_theta_full 25.01
_diffrn_reflns_theta_max 25.01
_diffrn_reflns_theta_min 1.65
_exptl_absorpt_coefficient_mu 2.395
_exptl_absorpt_correction_T_max 1.000
_exptl_absorpt_correction_T_min 0.617
_exptl_absorpt_correction_type multi-scan
_exptl_crystal_colour red
_exptl_crystal_density_diffrn 1.909
_exptl_crystal_density_method 'not measured'
_exptl_crystal_description Prism
_exptl_crystal_F_000 1848
_exptl_crystal_size_max 0.30
_exptl_crystal_size_mid 0.20
_exptl_crystal_size_min 0.10
_refine_diff_density_max 1.967
_refine_diff_density_min -1.831
_refine_diff_density_rms 0.152
_refine_ls_extinction_method none
_refine_ls_goodness_of_fit_ref 1.017
_refine_ls_hydrogen_treatment constr
_refine_ls_matrix_type full
_refine_ls_number_parameters 470
_refine_ls_number_reflns 5801
_refine_ls_number_restraints 36
_refine_ls_restrained_S_all 1.014
_refine_ls_R_factor_all 0.0622
_refine_ls_R_factor_gt 0.0532
_refine_ls_shift/su_max 0.001
_refine_ls_shift/su_mean 0.000
_refine_ls_structure_factor_coef Fsqd
_refine_ls_weighting_details 'calc w=1/[\s^2^(Fo^2^)+(0.0600P)^2^+0.0000P] where P=(Fo^2^+2Fc^2^)/3'
_refine_ls_weighting_scheme calc
_refine_ls_wR_factor_gt 0.1204
_refine_ls_wR_factor_ref 0.1262
_reflns_number_gt 5167
_reflns_number_total 5800
_reflns_threshold_expression >2sigma(I)
_cod_data_source_file ICA-2013-398-136-140-2.cif
_cod_data_source_block II
_cod_depositor_comments
;
The following automatic conversions were performed:

'_exptl_absorpt_correction_type' value 'Multi-scan' changed to
'multi-scan' according to the built-in table from CIF Core dictionary
named 'cif_core.dic' version 2.4.1 from 2010-06-29.

Automatic conversion script
Id: cif_fix_values 2281 2013-09-26 08:29:07Z andrius 
;
_cod_original_sg_symbol_H-M P21/n
_cod_database_code 1516823

loop_
_symmetry_equiv_pos_as_xyz
'x, y, z'
'-x+1/2, y+1/2, -z+1/2'
'-x, -y, -z'
'x-1/2, -y-1/2, z-1/2'

loop_
_atom_site_label
_atom_site_type_symbol
_atom_site_fract_x
_atom_site_fract_y
_atom_site_fract_z
_atom_site_U_iso_or_equiv
_atom_site_adp_type
_atom_site_occupancy
_atom_site_symmetry_multiplicity
_atom_site_calc_flag
_atom_site_refinement_flags
_atom_site_disorder_assembly
_atom_site_disorder_group
Dy Dy 0.21020(2) 0.462554(17) 0.235132(15) 0.02875(13) Uani 1 1 d . . .
O7 O 0.2107(4) 0.5743(3) 0.3139(2) 0.0370(10) Uani 1 1 d . . .
O5 O 0.0566(4) 0.5548(3) 0.1931(2) 0.0376(11) Uani 1 1 d . . .
O3 O 0.0415(4) 0.4193(3) 0.2979(2) 0.0341(10) Uani 1 1 d . . .
F6 F -0.1368(4) 0.4287(3) 0.3881(2) 0.0606(12) Uani 1 1 d . . .
F2 F 0.0308(3) 0.1901(2) 0.1309(2) 0.0461(10) Uani 1 1 d . . .
C17 C 0.1989(5) 0.7132(4) 0.2853(3) 0.0291(14) Uani 1 1 d . . .
F1 F -0.1501(3) 0.2415(3) 0.1062(2) 0.0561(11) Uani 1 1 d . . .
C9 C 0.1982(6) 0.5412(4) 0.0732(4) 0.0413(17) Uani 1 1 d . B .
F3 F 0.0064(4) 0.2878(2) 0.05490(19) 0.0505(10) Uani 1 1 d . . .
O4 O 0.0981(4) 0.3640(2) 0.1688(2) 0.0347(10) Uani 1 1 d . . .
N1 N 0.1707(4) 0.6469(3) 0.3229(3) 0.0309(12) Uani 1 1 d . A .
O6 O 0.2528(4) 0.5012(3) 0.1211(2) 0.0399(10) Uani 1 1 d . . .
N2 N 0.1460(4) 0.7807(3) 0.3117(3) 0.0317(12) Uani 1 1 d . . .
C2 C -0.0029(6) 0.3246(4) 0.1725(3) 0.0353(15) Uani 1 1 d . . .
F8 F -0.1259(4) 0.6768(3) 0.0765(2) 0.0826(16) Uani 1 1 d . . .
F9 F -0.0351(5) 0.7239(3) 0.1707(3) 0.0827(16) Uani 1 1 d . . .
F5 F -0.2431(4) 0.3373(3) 0.3322(3) 0.0835(16) Uani 1 1 d . . .
C3 C -0.0841(6) 0.3276(4) 0.2272(3) 0.0377(15) Uani 1 1 d . . .
H3 H 0.0000 0.2987 0.2235 0.046 Uiso 1 1 d . . .
C16 C 0.2717(5) 0.7133(4) 0.2224(3) 0.0355(15) Uani 1 1 d . . .
H16A H 0.3554 0.6920 0.2357 0.054 Uiso 1 1 d . . .
H16B H 0.2775 0.7700 0.2051 0.054 Uiso 1 1 d . . .
H16C H 0.2311 0.6777 0.1868 0.054 Uiso 1 1 d . . .
C7 C 0.0272(5) 0.5905(4) 0.1352(3) 0.0371(15) Uani 1 1 d . . .
C5 C -0.0501(5) 0.3734(4) 0.2870(3) 0.0328(14) Uani 1 1 d . . .
C1 C -0.0308(6) 0.2603(4) 0.1155(4) 0.0398(16) Uani 1 1 d . . .
F4 F -0.0785(5) 0.3016(3) 0.3901(3) 0.0859(16) Uani 1 1 d . . .
F7 F -0.1681(4) 0.6269(3) 0.1738(3) 0.0914(18) Uani 1 1 d . . .
C19 C 0.0959(6) 0.6678(4) 0.3836(4) 0.0442(17) Uani 1 1 d . . .
C8 C 0.0882(6) 0.5840(4) 0.0752(4) 0.0428(17) Uani 1 1 d . . .
H8 H 0.0547 0.6107 0.0338 0.054 Uiso 1 1 d . . .
C6 C -0.0792(7) 0.6550(5) 0.1386(4) 0.057(2) Uani 1 1 d . . .
C4 C -0.1291(7) 0.3606(4) 0.3502(4) 0.0485(18) Uani 1 1 d . . .
C18 C 0.0733(6) 0.7619(4) 0.3747(4) 0.0387(16) Uani 1 1 d . A .
C10 C 0.2613(8) 0.5438(5) 0.0054(5) 0.063(2) Uani 1 1 d . . .
O8 O 0.1514(4) 0.8544(2) 0.2872(2) 0.0386(11) Uani 1 1 d . . .
O2 O 0.4123(4) 0.5134(3) 0.2450(2) 0.0403(11) Uani 1 1 d . . .
O1 O 0.2943(4) 0.4160(2) 0.3431(2) 0.0378(11) Uani 1 1 d . . .
C11 C 0.3950(6) 0.4265(4) 0.3762(4) 0.0413(17) Uani 1 1 d . . .
C14 C 0.4971(6) 0.5085(4) 0.2912(4) 0.0446(18) Uani 1 1 d . . .
C22B C 0.0843(18) 0.8264(12) 0.4265(10) 0.0560(15) Uani 0.446(7) 1 d P A 2
H22A H 0.1624 0.8195 0.4551 0.084 Uiso 0.446(7) 1 calc PR A 2
H22B H 0.0142 0.8230 0.4564 0.084 Uiso 0.446(7) 1 calc PR A 2
H22C H 0.0838 0.8806 0.4034 0.084 Uiso 0.446(7) 1 calc PR A 2
C23B C 0.1205(16) 0.6201(11) 0.4431(9) 0.0560(15) Uani 0.446(7) 1 d P A 2
H23A H 0.1231 0.5613 0.4301 0.084 Uiso 0.446(7) 1 calc PR A 2
H23B H 0.0550 0.6289 0.4754 0.084 Uiso 0.446(7) 1 calc PR A 2
H23C H 0.2010 0.6365 0.4658 0.084 Uiso 0.446(7) 1 calc PR A 2
C21B C -0.0692(16) 0.7692(13) 0.3354(10) 0.0560(15) Uani 0.446(7) 1 d P A 2
H21A H -0.0750 0.8198 0.3070 0.084 Uiso 0.446(7) 1 calc PR A 2
H21B H -0.1307 0.7714 0.3707 0.084 Uiso 0.446(7) 1 calc PR A 2
H21C H -0.0854 0.7207 0.3053 0.084 Uiso 0.446(7) 1 calc PR A 2
C20B C -0.0430(16) 0.6289(11) 0.3528(10) 0.0560(15) Uani 0.446(7) 1 d P A 2
H20A H -0.0677 0.6548 0.3078 0.084 Uiso 0.446(7) 1 calc PR A 2
H20B H -0.1058 0.6407 0.3861 0.084 Uiso 0.446(7) 1 calc PR A 2
H20C H -0.0358 0.5687 0.3466 0.084 Uiso 0.446(7) 1 calc PR A 2
F13 F 0.3649(5) 0.3079(3) 0.4450(2) 0.0804(16) Uani 1 1 d . . .
F14 F 0.3304(6) 0.4260(4) 0.4901(3) 0.0996(19) Uani 1 1 d . . .
F15 F 0.5161(5) 0.3856(3) 0.4792(3) 0.108(2) Uani 1 1 d . . .
C13 C 0.4990(6) 0.4690(4) 0.3555(5) 0.050(2) Uani 1 1 d . . .
H13 H 0.5712 0.4725 0.3856 0.062 Uiso 1 1 d . . .
C15 C 0.6193(7) 0.5485(5) 0.2695(6) 0.065(3) Uani 1 1 d . . .
C12 C 0.4021(9) 0.3860(5) 0.4485(5) 0.067(2) Uani 1 1 d . . .
C22A C 0.1500(14) 0.8087(10) 0.4379(8) 0.0560(15) Uani 0.554(7) 1 d P A 1
H22D H 0.2384 0.7947 0.4371 0.084 Uiso 0.554(7) 1 calc PR A 1
H22E H 0.1191 0.7910 0.4824 0.084 Uiso 0.554(7) 1 calc PR A 1
H22F H 0.1392 0.8688 0.4326 0.084 Uiso 0.554(7) 1 calc PR A 1
C23A C 0.2050(13) 0.6621(9) 0.4490(7) 0.0560(15) Uani 0.554(7) 1 d P A 1
H23D H 0.2408 0.6061 0.4508 0.084 Uiso 0.554(7) 1 calc PR A 1
H23E H 0.1678 0.6740 0.4932 0.084 Uiso 0.554(7) 1 calc PR A 1
H23F H 0.2705 0.7027 0.4416 0.084 Uiso 0.554(7) 1 calc PR A 1
C21A C -0.0526(13) 0.7938(10) 0.3651(8) 0.0560(15) Uani 0.554(7) 1 d P A 1
H21D H -0.0505 0.8506 0.3470 0.084 Uiso 0.554(7) 1 calc PR A 1
H21E H -0.0911 0.7936 0.4100 0.084 Uiso 0.554(7) 1 calc PR A 1
H21F H -0.1011 0.7586 0.3318 0.084 Uiso 0.554(7) 1 calc PR A 1
C20A C -0.0002(13) 0.6084(9) 0.3968(8) 0.0560(15) Uani 0.554(7) 1 d P A 1
H20D H -0.0648 0.6100 0.3585 0.084 Uiso 0.554(7) 1 calc PR A 1
H20E H -0.0369 0.6224 0.4407 0.084 Uiso 0.554(7) 1 calc PR A 1
H20F H 0.0359 0.5526 0.4003 0.084 Uiso 0.554(7) 1 calc PR A 1
F10 F 0.5995(4) 0.6206(3) 0.2391(3) 0.0675(13) Uani 1 1 d . . .
F11 F 0.6763(5) 0.4996(4) 0.2277(4) 0.108(2) Uani 1 1 d . . .
F12 F 0.6986(5) 0.5638(4) 0.3245(4) 0.113(2) Uani 1 1 d . . .
F16A F 0.1840(12) 0.5575(8) -0.0518(6) 0.0854(19) Uani 0.512(6) 1 d PU B 1
F17B F 0.2560(12) 0.4630(7) -0.0239(6) 0.0854(19) Uani 0.512(6) 1 d PU B 2
F18B F 0.3827(11) 0.5507(8) 0.0151(6) 0.0854(19) Uani 0.512(6) 1 d PU B 2
F16B F 0.2289(13) 0.5974(9) -0.0409(7) 0.0854(19) Uani 0.488(6) 1 d PU B 2
F17A F 0.3394(13) 0.4846(9) -0.0064(6) 0.0854(19) Uani 0.488(6) 1 d PU B 1
F18A F 0.3341(10) 0.6149(8) 0.0084(5) 0.0854(19) Uani 0.488(6) 1 d PU B 1

loop_
_atom_site_aniso_label
_atom_site_aniso_U_11
_atom_site_aniso_U_22
_atom_site_aniso_U_33
_atom_site_aniso_U_23
_atom_site_aniso_U_13
_atom_site_aniso_U_12
Dy 0.0333(2) 0.0316(2) 0.0224(2) 0.00187(11) 0.01012(14) -0.00046(11)
O7 0.044(3) 0.032(2) 0.036(3) 0.000(2) 0.005(2) 0.005(2)
O5 0.035(2) 0.050(3) 0.028(3) 0.007(2) 0.009(2) 0.009(2)
O3 0.038(2) 0.041(2) 0.025(3) -0.0010(19) 0.0129(18) -0.008(2)
F6 0.084(3) 0.053(2) 0.051(3) -0.015(2) 0.046(2) -0.019(2)
F2 0.058(2) 0.043(2) 0.037(2) -0.0062(18) 0.0054(19) 0.0037(18)
C17 0.025(3) 0.035(3) 0.026(4) -0.005(3) 0.000(3) -0.002(3)
F1 0.040(2) 0.071(3) 0.057(3) -0.021(2) -0.002(2) -0.0117(19)
C9 0.044(4) 0.052(4) 0.029(4) 0.013(3) 0.012(3) 0.005(3)
F3 0.074(3) 0.056(2) 0.022(2) -0.0060(18) 0.0030(19) -0.003(2)
O4 0.041(2) 0.040(2) 0.024(3) -0.0007(19) 0.0080(19) -0.007(2)
N1 0.033(3) 0.034(3) 0.027(3) -0.004(2) 0.006(2) -0.008(2)
O6 0.045(3) 0.047(3) 0.030(3) 0.009(2) 0.017(2) 0.006(2)
N2 0.030(3) 0.038(3) 0.029(3) -0.001(2) 0.011(2) -0.003(2)
C2 0.046(4) 0.037(4) 0.022(4) 0.002(3) 0.001(3) 0.002(3)
F8 0.074(3) 0.135(4) 0.039(3) 0.023(3) 0.005(2) 0.055(3)
F9 0.086(3) 0.075(3) 0.088(4) -0.014(3) 0.009(3) 0.033(3)
F5 0.069(3) 0.108(4) 0.079(4) -0.033(3) 0.049(3) -0.047(3)
C3 0.039(3) 0.043(4) 0.033(4) 0.000(3) 0.011(3) 0.004(3)
C16 0.038(3) 0.044(4) 0.027(4) -0.004(3) 0.011(3) -0.010(3)
C7 0.033(3) 0.050(4) 0.028(4) 0.004(3) 0.002(3) -0.002(3)
C5 0.032(3) 0.042(4) 0.026(4) 0.007(3) 0.010(3) 0.000(3)
C1 0.038(4) 0.055(4) 0.027(4) -0.001(3) 0.001(3) 0.000(3)
F4 0.133(4) 0.073(3) 0.059(3) 0.033(3) 0.063(3) 0.024(3)
F7 0.053(3) 0.137(5) 0.090(4) 0.053(4) 0.044(3) 0.033(3)
C19 0.057(4) 0.043(4) 0.037(4) 0.004(3) 0.029(3) 0.002(3)
C8 0.047(4) 0.054(4) 0.027(4) 0.011(3) 0.010(3) 0.010(3)
C6 0.052(5) 0.082(6) 0.037(5) 0.012(4) 0.009(4) 0.016(4)
C4 0.065(5) 0.044(4) 0.040(5) 0.001(3) 0.032(4) -0.010(4)
C18 0.037(3) 0.044(4) 0.038(4) -0.002(3) 0.024(3) -0.003(3)
C10 0.068(6) 0.075(6) 0.049(6) 0.029(4) 0.032(4) 0.030(4)
O8 0.043(2) 0.028(2) 0.045(3) -0.003(2) 0.008(2) -0.0037(19)
O2 0.039(3) 0.040(3) 0.044(3) -0.002(2) 0.013(2) -0.001(2)
O1 0.046(3) 0.039(3) 0.029(3) 0.000(2) -0.002(2) 0.000(2)
C11 0.052(4) 0.036(4) 0.035(4) -0.002(3) 0.000(3) 0.009(3)
C14 0.030(4) 0.040(4) 0.064(6) -0.006(4) 0.005(4) 0.000(3)
C22B 0.064(4) 0.067(4) 0.039(4) -0.007(3) 0.024(3) -0.006(3)
C23B 0.064(4) 0.067(4) 0.039(4) -0.007(3) 0.024(3) -0.006(3)
C21B 0.064(4) 0.067(4) 0.039(4) -0.007(3) 0.024(3) -0.006(3)
C20B 0.064(4) 0.067(4) 0.039(4) -0.007(3) 0.024(3) -0.006(3)
F13 0.124(4) 0.060(3) 0.054(3) 0.028(2) -0.017(3) -0.010(3)
F14 0.160(6) 0.102(4) 0.038(3) 0.007(3) 0.009(3) 0.025(4)
F15 0.119(5) 0.118(4) 0.079(4) 0.044(3) -0.053(4) -0.020(4)
C13 0.033(4) 0.056(5) 0.060(6) -0.003(4) -0.008(4) -0.004(3)
C15 0.041(5) 0.058(5) 0.098(8) -0.006(5) 0.013(5) -0.013(4)
C12 0.090(7) 0.060(6) 0.050(6) 0.007(4) -0.010(5) 0.004(5)
C22A 0.064(4) 0.067(4) 0.039(4) -0.007(3) 0.024(3) -0.006(3)
C23A 0.064(4) 0.067(4) 0.039(4) -0.007(3) 0.024(3) -0.006(3)
C21A 0.064(4) 0.067(4) 0.039(4) -0.007(3) 0.024(3) -0.006(3)
C20A 0.064(4) 0.067(4) 0.039(4) -0.007(3) 0.024(3) -0.006(3)
F10 0.047(2) 0.051(3) 0.108(4) 0.007(3) 0.027(2) -0.009(2)
F11 0.072(3) 0.065(3) 0.196(7) -0.024(4) 0.079(4) -0.003(3)
F12 0.045(3) 0.133(5) 0.158(7) 0.023(5) -0.020(4) -0.028(3)
F16A 0.095(5) 0.113(5) 0.053(3) 0.031(3) 0.048(3) 0.020(3)
F17B 0.095(5) 0.113(5) 0.053(3) 0.031(3) 0.048(3) 0.020(3)
F18B 0.095(5) 0.113(5) 0.053(3) 0.031(3) 0.048(3) 0.020(3)
F16B 0.095(5) 0.113(5) 0.053(3) 0.031(3) 0.048(3) 0.020(3)
F17A 0.095(5) 0.113(5) 0.053(3) 0.031(3) 0.048(3) 0.020(3)
F18A 0.095(5) 0.113(5) 0.053(3) 0.031(3) 0.048(3) 0.020(3)

loop_
_atom_type_symbol
_atom_type_description
_atom_type_scat_dispersion_real
_atom_type_scat_dispersion_imag
_atom_type_scat_source
C C 0.0033 0.0016 'International Tables Vol C Tables 4.2.6.8 and 6.1.1.4'
H H 0.0000 0.0000 'International Tables Vol C Tables 4.2.6.8 and 6.1.1.4'
F F 0.0171 0.0103 'International Tables Vol C Tables 4.2.6.8 and 6.1.1.4'
N N 0.0061 0.0033 'International Tables Vol C Tables 4.2.6.8 and 6.1.1.4'
O O 0.0106 0.0060 'International Tables Vol C Tables 4.2.6.8 and 6.1.1.4'
Dy Dy -0.1892 4.4098 'International Tables Vol C Tables 4.2.6.8 and 6.1.1.4'

loop_
_geom_angle_atom_site_label_1
_geom_angle_atom_site_label_2
_geom_angle_atom_site_label_3
_geom_angle
_geom_angle_site_symmetry_3
O2 Dy O4 137.44(15) .
O2 Dy O5 116.38(15) .
O4 Dy O5 85.07(15) .
O2 Dy O1 74.53(16) .
O4 Dy O1 115.18(14) .
O5 Dy O1 137.68(16) .
O2 Dy O6 75.10(16) .
O4 Dy O6 78.29(15) .
O5 Dy O6 71.69(15) .
O1 Dy O6 145.61(15) .
O2 Dy O7 73.45(15) .
O4 Dy O7 148.73(14) .
O5 Dy O7 72.86(15) .
O1 Dy O7 71.96(14) .
O6 Dy O7 113.80(15) .
O2 Dy O3 144.59(15) .
O4 Dy O3 71.73(15) .
O5 Dy O3 79.12(15) .
O1 Dy O3 73.59(15) .
O6 Dy O3 139.53(14) .
O7 Dy O3 82.35(15) .
O2 Dy O8 70.95(14) 2_545
O4 Dy O8 72.97(14) 2_545
O5 Dy O8 148.72(16) 2_545
O1 Dy O8 73.10(15) 2_545
O6 Dy O8 82.05(15) 2_545
O7 Dy O8 135.25(14) 2_545
O3 Dy O8 113.23(14) 2_545
N1 O7 Dy 144.3(4) .
C7 O5 Dy 136.2(4) .
C5 O3 Dy 136.4(4) .
N1 C17 N2 109.1(6) .
N1 C17 C16 126.3(6) .
N2 C17 C16 124.5(6) .
O6 C9 C8 127.6(7) .
O6 C9 C10 115.8(6) .
C8 C9 C10 116.7(6) .
C2 O4 Dy 136.9(4) .
O7 N1 C17 125.1(5) .
O7 N1 C19 121.5(5) .
C17 N1 C19 113.1(5) .
C9 O6 Dy 135.7(4) .
O8 N2 C17 125.7(5) .
O8 N2 C18 121.2(5) .
C17 N2 C18 113.2(5) .
O4 C2 C3 127.1(6) .
O4 C2 C1 115.5(6) .
C3 C2 C1 117.0(6) .
C5 C3 C2 119.2(6) .
O5 C7 C8 126.5(6) .
O5 C7 C6 114.1(6) .
C8 C7 C6 119.0(6) .
O3 C5 C3 128.2(6) .
O3 C5 C4 115.0(6) .
C3 C5 C4 116.6(6) .
F1 C1 F3 107.7(5) .
F1 C1 F2 107.5(5) .
F3 C1 F2 107.5(5) .
F1 C1 C2 113.5(6) .
F3 C1 C2 110.2(6) .
F2 C1 C2 110.3(5) .
C23B C19 C20A 65.8(9) .
C23B C19 N1 115.6(9) .
C20A C19 N1 114.6(7) .
C23B C19 C18 130.9(9) .
C20A C19 C18 124.1(8) .
N1 C19 C18 103.0(5) .
C23B C19 C23A 42.4(8) .
C20A C19 C23A 108.0(9) .
N1 C19 C23A 100.6(6) .
C18 C19 C23A 103.6(7) .
C23B C19 C20B 101.5(10) .
C20A C19 C20B 35.8(8) .
N1 C19 C20B 98.8(8) .
C18 C19 C20B 101.3(8) .
C23A C19 C20B 143.8(9) .
C7 C8 C9 121.7(6) .
F7 C6 F8 108.4(6) .
F7 C6 F9 107.6(7) .
F8 C6 F9 107.4(7) .
F7 C6 C7 111.4(7) .
F8 C6 C7 112.4(7) .
F9 C6 C7 109.5(6) .
F5 C4 F4 107.0(6) .
F5 C4 F6 106.9(6) .
F4 C4 F6 108.6(6) .
F5 C4 C5 112.8(6) .
F4 C4 C5 109.0(6) .
F6 C4 C5 112.3(5) .
C22B C18 C21A 82.3(10) .
C22B C18 N2 112.6(9) .
C21A C18 N2 110.8(8) .
C22B C18 C19 129.0(10) .
C21A C18 C19 120.1(8) .
N2 C18 C19 101.4(5) .
C22B C18 C22A 29.0(8) .
C21A C18 C22A 111.1(8) .
N2 C18 C22A 103.9(7) .
C19 C18 C22A 107.9(8) .
C22B C18 C21B 107.0(10) .
C21A C18 C21B 24.9(7) .
N2 C18 C21B 97.6(8) .
C19 C18 C21B 104.7(8) .
C22A C18 C21B 136.0(9) .
F16B C10 F17A 121.8(10) .
F16B C10 F18B 105.4(10) .
F17A C10 F18B 55.8(8) .
F16B C10 F16A 36.4(7) .
F17A C10 F16A 110.5(11) .
F18B C10 F16A 131.0(9) .
F16B C10 F18A 66.2(9) .
F17A C10 F18A 103.9(10) .
F18B C10 F18A 50.8(7) .
F16A C10 F18A 102.5(9) .
F16B C10 F17B 110.1(11) .
F17A C10 F17B 43.0(7) .
F18B C10 F17B 98.5(9) .
F16A C10 F17B 79.7(9) .
F18A C10 F17B 141.5(9) .
F16B C10 C9 120.2(8) .
F17A C10 C9 117.7(7) .
F18B C10 C9 112.4(8) .
F16A C10 C9 114.6(8) .
F18A C10 C9 105.8(8) .
F17B C10 C9 108.0(7) .
N2 O8 Dy 143.0(3) 2
C14 O2 Dy 133.0(5) .
C11 O1 Dy 133.8(5) .
O1 C11 C13 128.2(7) .
O1 C11 C12 113.5(7) .
C13 C11 C12 118.4(6) .
O2 C14 C13 129.5(6) .
O2 C14 C15 112.5(7) .
C13 C14 C15 117.9(6) .
C14 C13 C11 121.0(6) .
F11 C15 F10 109.3(9) .
F11 C15 F12 107.1(7) .
F10 C15 F12 105.3(7) .
F11 C15 C14 110.9(6) .
F10 C15 C14 111.8(6) .
F12 C15 C14 112.1(8) .
F14 C12 F13 108.0(9) .
F14 C12 F15 107.2(8) .
F13 C12 F15 106.7(7) .
F14 C12 C11 110.1(7) .
F13 C12 C11 111.4(7) .
F15 C12 C11 113.2(8) .

loop_
_geom_bond_atom_site_label_1
_geom_bond_atom_site_label_2
_geom_bond_distance
_geom_bond_site_symmetry_2
Dy O2 2.323(4) .
Dy O4 2.323(4) .
Dy O5 2.329(4) .
Dy O1 2.331(4) .
Dy O6 2.349(4) .
Dy O7 2.350(4) .
Dy O3 2.351(4) .
Dy O8 2.352(4) 2_545
O7 N1 1.261(6) .
O5 C7 1.272(7) .
O3 C5 1.240(7) .
F6 C4 1.322(8) .
F2 C1 1.335(7) .
C17 N1 1.334(7) .
C17 N2 1.342(7) .
C17 C16 1.483(9) .
F1 C1 1.322(7) .
C9 O6 1.238(7) .
C9 C8 1.373(9) .
C9 C10 1.508(11) .
F3 C1 1.331(8) .
O4 C2 1.265(7) .
N1 C19 1.498(8) .
N2 O8 1.279(6) .
N2 C18 1.514(8) .
C2 C3 1.412(9) .
C2 C1 1.522(9) .
F8 C6 1.312(8) .
F9 C6 1.340(9) .
F5 C4 1.309(8) .
C3 C5 1.393(9) .
C7 C8 1.368(9) .
C7 C6 1.551(10) .
C5 C4 1.540(8) .
F4 C4 1.315(8) .
F7 C6 1.290(9) .
C19 C23B 1.387(17) .
C19 C20A 1.444(14) .
C19 C18 1.543(9) .
C19 C23A 1.665(14) .
C19 C20B 1.693(18) .
C18 C22B 1.437(18) .
C18 C21A 1.451(15) .
C18 C22A 1.608(15) .
C18 C21B 1.670(19) .
C10 F16B 1.272(14) .
C10 F17A 1.301(14) .
C10 F18B 1.315(14) .
C10 F16A 1.352(15) .
C10 F18A 1.388(14) .
C10 F17B 1.417(14) .
O8 Dy 2.352(4) 2
O2 C14 1.233(8) .
O1 C11 1.232(7) .
C11 C13 1.392(10) .
C11 C12 1.530(11) .
C14 C13 1.388(11) .
C14 C15 1.547(10) .
F13 C12 1.320(9) .
F14 C12 1.316(10) .
F15 C12 1.326(9) .
C15 F11 1.306(10) .
C15 F10 1.312(9) .
C15 F12 1.337(10) .
